data_2234653
loop_
_publ_author_name
'Song, Hui-Ting'
'Mao, Jia-Wei'
'Liu, Ming'
'Pan, Zhi-Quan'

_publ_section_title
;
 Chlorido[<i>N</i>,<i>N</i>'-dibenzyl-<i>N</i>,<i>N</i>'-bis(pyridin-2-ylmethyl)ethane-1,2-diamine]copper(II)
 perchlorate methanol monosolvate
;
_journal_coeditor_code HB6747
_journal_issue 5
_journal_name_full 'Acta Crystallographica Section E'
_journal_page_first m694
_journal_page_last m695
_journal_paper_doi 10.1107/S1600536812017941
_journal_volume 68
_journal_year 2012
_chemical_formula_iupac '[Cu Cl (C28 H30 N4)] Cl O4, C H4 O'
_chemical_formula_moiety 'C28 H30 Cl Cu N4 +, Cl O4 -, C H4 O'
_chemical_formula_sum 'C29 H34 Cl2 Cu N4 O5'
_chemical_formula_weight 653.04
_chemical_name_systematic
;
Chlorido[<i>N</i>,<i>N</i>'-dibenzyl-<i>N</i>,<i>N</i>'-bis(pyridin-2-
ylmethyl)ethane-1,2-diamine]copper(II) perchlorate methanol monosolvate
;
_space_group_IT_number 14
_symmetry_cell_setting monoclinic
_symmetry_space_group_name_Hall '-P 2yn'
_symmetry_space_group_name_H-M 'P 1 21/n 1'
_atom_sites_solution_hydrogens geom
_atom_sites_solution_primary direct
_atom_sites_solution_secondary difmap
_audit_creation_method SHELXL-97
_cell_angle_alpha 90.00
_cell_angle_beta 118.3740(10)
_cell_angle_gamma 90.00
_cell_formula_units_Z 4
_cell_length_a 17.800(2)
_cell_length_b 10.5804(13)
_cell_length_c 18.107(2)
_cell_measurement_reflns_used 4897
_cell_measurement_temperature 291(2)
_cell_measurement_theta_max 24.38
_cell_measurement_theta_min 2.21
_cell_volume 3000.4(6)
_computing_cell_refinement 'SAINT (Bruker, 2000)'
_computing_data_collection 'SMART (Bruker, 2000)'
_computing_data_reduction 'SAINT (Bruker, 2000)'
_computing_molecular_graphics 'SHELXTL (Sheldrick, 2008)'
_computing_publication_material 'SHELXTL (Sheldrick, 2008)'
_computing_structure_refinement 'SHELXTL (Sheldrick, 2008)'
_computing_structure_solution 'SHELXTL (Sheldrick, 2008)'
_diffrn_ambient_temperature 291(2)
_diffrn_measured_fraction_theta_full 0.998
_diffrn_measured_fraction_theta_max 0.998
_diffrn_measurement_device_type 'Bruker SMART APEX CCD'
_diffrn_measurement_method 'phi and omega scans'
_diffrn_radiation_monochromator graphite
_diffrn_radiation_source 'sealed tube'
_diffrn_radiation_type MoK\a
_diffrn_radiation_wavelength 0.71073
_diffrn_reflns_av_R_equivalents 0.0419
_diffrn_reflns_av_sigmaI/netI 0.0474
_diffrn_reflns_limit_h_max 21
_diffrn_reflns_limit_h_min -21
_diffrn_reflns_limit_k_max 12
_diffrn_reflns_limit_k_min -13
_diffrn_reflns_limit_l_max 15
_diffrn_reflns_limit_l_min -22
_diffrn_reflns_number 16310
_diffrn_reflns_theta_full 26.00
_diffrn_reflns_theta_max 26.00
_diffrn_reflns_theta_min 2.21
_exptl_absorpt_coefficient_mu 0.951
_exptl_absorpt_correction_T_max 0.8181
_exptl_absorpt_correction_T_min 0.7767
_exptl_absorpt_correction_type multi-scan
_exptl_absorpt_process_details '(SADABS; Bruker, 2000)'
_exptl_crystal_colour blue
_exptl_crystal_density_diffrn 1.446
_exptl_crystal_density_method 'not measured'
_exptl_crystal_description block
_exptl_crystal_F_000 1356
_exptl_crystal_size_max 0.28
_exptl_crystal_size_mid 0.24
_exptl_crystal_size_min 0.22
_refine_diff_density_max 0.238
_refine_diff_density_min -0.363
_refine_ls_extinction_method none
_refine_ls_goodness_of_fit_ref 1.037
_refine_ls_hydrogen_treatment constr
_refine_ls_matrix_type full
_refine_ls_number_parameters 372
_refine_ls_number_reflns 5885
_refine_ls_number_restraints 0
_refine_ls_restrained_S_all 1.037
_refine_ls_R_factor_all 0.0614
_refine_ls_R_factor_gt 0.0474
_refine_ls_shift/su_max 0.001
_refine_ls_shift/su_mean 0.000
_refine_ls_structure_factor_coef Fsqd
_refine_ls_weighting_details 'calc w=1/[\s^2^(Fo^2^)+(0.05P)^2^+1.22P] where P=(Fo^2^+2Fc^2^)/3'
_refine_ls_weighting_scheme calc
_refine_ls_wR_factor_gt 0.1069
_refine_ls_wR_factor_ref 0.1099
_reflns_number_gt 4329
_reflns_number_total 5885
_reflns_threshold_expression I>2\s(I)
_cod_data_source_file hb6747.cif
_cod_data_source_block I
_cod_original_cell_volume 3000.3(6)
_cod_original_sg_symbol_H-M 'P 21/n'
_cod_database_code 2234653
_cod_database_fobs_code 2234653

loop_
_symmetry_equiv_pos_as_xyz
'x, y, z'
'-x+1/2, y+1/2, -z+1/2'
'-x, -y, -z'
'x-1/2, -y-1/2, z-1/2'

loop_
_atom_site_type_symbol
_atom_site_label
_atom_site_fract_x
_atom_site_fract_y
_atom_site_fract_z
_atom_site_U_iso_or_equiv
_atom_site_adp_type
_atom_site_calc_flag
_atom_site_refinement_flags
_atom_site_occupancy
_atom_site_symmetry_multiplicity
C C1 0.8517(2) -0.0164(3) 0.6532(2) 0.0510(8) Uani d . 1 1
H H1 0.8516 -0.0832 0.6199 0.061 Uiso calc R 1 1
C C2 0.8816(2) -0.0377(3) 0.7372(2) 0.0506(8) Uani d . 1 1
H H2 0.9009 -0.1173 0.7601 0.061 Uiso calc R 1 1
C C3 0.8824(2) 0.0609(4) 0.7866(2) 0.0529(9) Uani d . 1 1
H H3 0.9028 0.0492 0.8439 0.064 Uiso calc R 1 1
C C4 0.8530(2) 0.1772(3) 0.7508(2) 0.0476(8) Uani d . 1 1
H H4 0.8530 0.2451 0.7834 0.057 Uiso calc R 1 1
C C5 0.82358(18) 0.1917(3) 0.66583(18) 0.0356(6) Uani d . 1 1
C C6 0.7922(2) 0.3167(3) 0.62251(18) 0.0400(7) Uani d . 1 1
H H6A 0.7611 0.3600 0.6469 0.048 Uiso calc R 1 1
H H6B 0.8408 0.3688 0.6318 0.048 Uiso calc R 1 1
C C7 0.72963(18) 0.4225(3) 0.48671(18) 0.0364(6) Uani d . 1 1
H H7A 0.6993 0.4058 0.4269 0.044 Uiso calc R 1 1
H H7B 0.7869 0.4491 0.5004 0.044 Uiso calc R 1 1
C C8 0.68568(18) 0.5318(3) 0.50492(18) 0.0360(6) Uani d . 1 1
C C9 0.7309(2) 0.6120(3) 0.5716(2) 0.0436(7) Uani d . 1 1
H H9 0.7882 0.5960 0.6083 0.052 Uiso calc R 1 1
C C10 0.6910(2) 0.7169(3) 0.5842(2) 0.0499(8) Uani d . 1 1
H H10 0.7217 0.7699 0.6298 0.060 Uiso calc R 1 1
C C11 0.6071(2) 0.7426(3) 0.5301(2) 0.0515(8) Uani d . 1 1
H H11 0.5811 0.8134 0.5384 0.062 Uiso calc R 1 1
C C12 0.5617(2) 0.6636(3) 0.4638(2) 0.0542(9) Uani d . 1 1
H H12 0.5045 0.6803 0.4274 0.065 Uiso calc R 1 1
C C13 0.6003(2) 0.5599(3) 0.4508(2) 0.0441(7) Uani d . 1 1
H H13 0.5689 0.5074 0.4051 0.053 Uiso calc R 1 1
C C14 0.8694(2) -0.0635(3) 0.4603(2) 0.0523(8) Uani d . 1 1
H H14 0.9185 -0.0147 0.4794 0.063 Uiso calc R 1 1
C C15 0.8721(2) -0.1880(4) 0.4398(2) 0.0550(9) Uani d . 1 1
H H15 0.9223 -0.2235 0.4451 0.066 Uiso calc R 1 1
C C16 0.7996(2) -0.2578(4) 0.4116(2) 0.0547(9) Uani d . 1 1
H H16 0.8000 -0.3424 0.3979 0.066 Uiso calc R 1 1
C C17 0.7244(2) -0.2037(3) 0.4031(2) 0.0512(8) Uani d . 1 1
H H17 0.6743 -0.2506 0.3824 0.061 Uiso calc R 1 1
C C18 0.7261(2) -0.0808(3) 0.4257(2) 0.0440(7) Uani d . 1 1
C C19 0.65156(19) -0.0122(3) 0.4241(2) 0.0420(7) Uani d . 1 1
H H19A 0.5985 -0.0494 0.3823 0.050 Uiso calc R 1 1
H H19B 0.6534 -0.0185 0.4784 0.050 Uiso calc R 1 1
C C20 0.6269(2) 0.1318(3) 0.31094(19) 0.0419(7) Uani d . 1 1
H H20A 0.6577 0.0699 0.2961 0.050 Uiso calc R 1 1
H H20B 0.5667 0.1106 0.2805 0.050 Uiso calc R 1 1
C C21 0.63972(19) 0.2601(3) 0.28309(18) 0.0420(7) Uani d . 1 1
C C22 0.5718(2) 0.3417(4) 0.2408(2) 0.0567(9) Uani d . 1 1
H H22 0.5167 0.3152 0.2263 0.068 Uiso calc R 1 1
C C23 0.5853(2) 0.4638(4) 0.2196(2) 0.0579(9) Uani d . 1 1
H H23 0.5395 0.5188 0.1921 0.070 Uiso calc R 1 1
C C24 0.6649(3) 0.5012(4) 0.2394(2) 0.0601(10) Uani d . 1 1
H H24 0.6740 0.5822 0.2254 0.072 Uiso calc R 1 1
C C25 0.7326(2) 0.4209(4) 0.2799(2) 0.0561(9) Uani d . 1 1
H H25 0.7873 0.4473 0.2927 0.067 Uiso calc R 1 1
C C26 0.7200(2) 0.3020(4) 0.3015(2) 0.0498(8) Uani d . 1 1
H H26 0.7665 0.2484 0.3293 0.060 Uiso calc R 1 1
C C27 0.65133(19) 0.2506(3) 0.51552(19) 0.0402(7) Uani d . 1 1
H H27A 0.6191 0.3162 0.5254 0.048 Uiso calc R 1 1
H H27B 0.6598 0.1815 0.5539 0.048 Uiso calc R 1 1
C C28 0.60207(18) 0.2044(3) 0.4264(2) 0.0414(7) Uani d . 1 1
H H28A 0.5526 0.1569 0.4199 0.050 Uiso calc R 1 1
H H28B 0.5819 0.2763 0.3887 0.050 Uiso calc R 1 1
C C29 0.5166(3) 0.8830(4) 0.1346(3) 0.0703(11) Uani d . 1 1
H H29A 0.4710 0.9427 0.1070 0.105 Uiso calc R 1 1
H H29B 0.5199 0.8293 0.0935 0.105 Uiso calc R 1 1
H H29C 0.5695 0.9276 0.1652 0.105 Uiso calc R 1 1
Cl Cl1 0.39157(5) 0.94576(7) 0.32224(5) 0.04209(18) Uani d . 1 1
Cl Cl2 0.90470(5) 0.25490(9) 0.50649(6) 0.0526(2) Uani d . 1 1
Cu Cu1 0.78296(2) 0.15945(3) 0.49085(2) 0.03736(12) Uani d . 1 1
N N1 0.82264(17) 0.0959(2) 0.61692(16) 0.0436(6) Uani d . 1 1
N N2 0.73604(15) 0.3018(2) 0.53140(15) 0.0349(5) Uani d . 1 1
N N3 0.79833(15) -0.0104(2) 0.45376(16) 0.0407(6) Uani d . 1 1
N N4 0.65620(15) 0.1222(2) 0.40350(15) 0.0362(5) Uani d . 1 1
O O1 0.50092(17) 0.8086(3) 0.19076(18) 0.0680(7) Uani d . 1 1
H H1B 0.5193 0.8540 0.2424 0.082 Uiso d R 1 1
O O11 0.44953(15) 0.9508(2) 0.40876(14) 0.0556(6) Uani d . 1 1
O O12 0.43016(16) 0.9986(3) 0.27602(17) 0.0634(7) Uani d . 1 1
O O13 0.36408(16) 0.8190(2) 0.30031(17) 0.0628(7) Uani d . 1 1
O O14 0.31790(16) 1.0195(3) 0.30381(17) 0.0639(7) Uani d . 1 1

loop_
_atom_site_aniso_label
_atom_site_aniso_U_11
_atom_site_aniso_U_22
_atom_site_aniso_U_33
_atom_site_aniso_U_12
_atom_site_aniso_U_13
_atom_site_aniso_U_23
C1 0.0486(18) 0.0393(18) 0.0505(19) 0.0061(15) 0.0116(16) 0.0060(15)
C2 0.0488(18) 0.0376(18) 0.0486(19) 0.0091(14) 0.0095(15) 0.0165(15)
C3 0.0494(19) 0.061(2) 0.0385(17) 0.0044(17) 0.0126(15) 0.0105(16)
C4 0.0482(18) 0.0468(19) 0.0387(17) 0.0063(15) 0.0134(15) 0.0055(14)
C5 0.0362(15) 0.0360(16) 0.0380(15) 0.0020(12) 0.0203(13) 0.0036(12)
C6 0.0468(17) 0.0354(17) 0.0341(15) 0.0025(13) 0.0163(13) 0.0003(12)
C7 0.0338(14) 0.0349(16) 0.0345(15) -0.0009(12) 0.0114(12) 0.0020(12)
C8 0.0361(14) 0.0320(15) 0.0336(15) 0.0005(12) 0.0114(12) 0.0059(12)
C9 0.0452(17) 0.0414(17) 0.0375(16) -0.0043(14) 0.0144(14) 0.0005(13)
C10 0.055(2) 0.0382(18) 0.0450(18) -0.0043(15) 0.0140(16) -0.0050(15)
C11 0.057(2) 0.0370(18) 0.0508(19) 0.0074(15) 0.0175(17) 0.0027(15)
C12 0.0476(19) 0.0454(19) 0.053(2) 0.0141(16) 0.0103(16) 0.0078(16)
C13 0.0472(17) 0.0385(17) 0.0379(16) -0.0009(14) 0.0132(14) -0.0007(13)
C14 0.0478(18) 0.0432(19) 0.054(2) 0.0122(15) 0.0150(16) -0.0007(15)
C15 0.0447(18) 0.056(2) 0.055(2) 0.0162(16) 0.0160(16) 0.0022(17)
C16 0.054(2) 0.0446(19) 0.053(2) 0.0180(16) 0.0161(17) 0.0082(16)
C17 0.0456(18) 0.0356(17) 0.060(2) 0.0038(14) 0.0153(16) 0.0067(15)
C18 0.0410(16) 0.0374(17) 0.0469(18) 0.0051(13) 0.0154(14) 0.0054(14)
C19 0.0388(16) 0.0300(15) 0.0464(18) -0.0062(12) 0.0115(14) -0.0010(13)
C20 0.0447(17) 0.0391(17) 0.0400(16) -0.0047(13) 0.0186(14) -0.0091(13)
C21 0.0381(15) 0.0504(19) 0.0300(15) 0.0026(14) 0.0100(13) -0.0046(13)
C22 0.0435(18) 0.061(2) 0.052(2) 0.0088(16) 0.0112(16) 0.0169(18)
C23 0.059(2) 0.055(2) 0.051(2) 0.0086(18) 0.0198(18) 0.0135(17)
C24 0.066(2) 0.052(2) 0.052(2) -0.0044(18) 0.0199(18) 0.0146(17)
C25 0.052(2) 0.053(2) 0.053(2) -0.0111(16) 0.0163(17) 0.0013(17)
C26 0.0442(18) 0.056(2) 0.0389(17) 0.0007(15) 0.0112(14) -0.0035(15)
C27 0.0394(16) 0.0392(16) 0.0386(16) 0.0036(13) 0.0156(13) 0.0075(13)
C28 0.0287(14) 0.0338(16) 0.0509(19) -0.0001(12) 0.0101(13) -0.0057(13)
C29 0.073(3) 0.061(3) 0.063(3) -0.013(2) 0.021(2) -0.010(2)
Cl1 0.0397(4) 0.0399(4) 0.0418(4) 0.0014(3) 0.0154(3) 0.0004(3)
Cl2 0.0352(4) 0.0541(5) 0.0591(5) -0.0073(3) 0.0146(4) 0.0039(4)
Cu1 0.03061(19) 0.0358(2) 0.0403(2) -0.00030(15) 0.01249(15) -0.00317(16)
N1 0.0446(14) 0.0358(14) 0.0408(14) 0.0050(11) 0.0126(12) 0.0044(11)
N2 0.0360(12) 0.0325(13) 0.0308(12) -0.0019(10) 0.0114(10) -0.0002(10)
N3 0.0369(13) 0.0390(14) 0.0406(14) 0.0019(11) 0.0139(11) -0.0011(11)
N4 0.0318(12) 0.0310(12) 0.0402(13) -0.0034(10) 0.0126(11) -0.0011(10)
O1 0.0582(15) 0.0594(16) 0.0646(16) 0.0164(13) 0.0113(13) 0.0211(14)
O11 0.0487(13) 0.0586(15) 0.0453(13) -0.0095(11) 0.0109(11) -0.0012(11)
O12 0.0546(14) 0.0589(16) 0.0616(16) 0.0028(12) 0.0153(13) 0.0166(13)
O13 0.0516(14) 0.0526(15) 0.0672(16) -0.0052(11) 0.0145(13) -0.0131(13)
O14 0.0539(14) 0.0623(17) 0.0607(16) 0.0141(13) 0.0151(13) 0.0054(13)

loop_
_atom_type_symbol
_atom_type_description
_atom_type_scat_dispersion_real
_atom_type_scat_dispersion_imag
_atom_type_scat_source
C C 0.0033 0.0016 'International Tables Vol C Tables 4.2.6.8 and 6.1.1.4'
H H 0.0000 0.0000 'International Tables Vol C Tables 4.2.6.8 and 6.1.1.4'
N N 0.0061 0.0033 'International Tables Vol C Tables 4.2.6.8 and 6.1.1.4'
O O 0.0106 0.0060 'International Tables Vol C Tables 4.2.6.8 and 6.1.1.4'
Cu Cu 0.3201 1.2651 'International Tables Vol C Tables 4.2.6.8 and 6.1.1.4'
Cl Cl 0.1484 0.1585 'International Tables Vol C Tables 4.2.6.8 and 6.1.1.4'

loop_
_geom_angle_atom_site_label_1
_geom_angle_atom_site_label_2
_geom_angle_atom_site_label_3
_geom_angle
N1 C1 C2 123.2(3)
N1 C1 H1 118.4
C2 C1 H1 118.4
C1 C2 C3 118.5(3)
C1 C2 H2 120.7
C3 C2 H2 120.7
C2 C3 C4 119.4(3)
C2 C3 H3 120.3
C4 C3 H3 120.3
C3 C4 C5 118.9(3)
C3 C4 H4 120.5
C5 C4 H4 120.5
N1 C5 C4 122.2(3)
N1 C5 C6 115.8(3)
C4 C5 C6 122.0(3)
N2 C6 C5 112.0(2)
N2 C6 H6A 109.2
C5 C6 H6A 109.2
N2 C6 H6B 109.2
C5 C6 H6B 109.2
H6A C6 H6B 107.9
N2 C7 C8 116.8(2)
N2 C7 H7A 108.1
C8 C7 H7A 108.1
N2 C7 H7B 108.1
C8 C7 H7B 108.1
H7A C7 H7B 107.3
C9 C8 C13 118.2(3)
C9 C8 C7 120.8(3)
C13 C8 C7 120.8(3)
C8 C9 C10 120.2(3)
C8 C9 H9 119.9
C10 C9 H9 119.9
C11 C10 C9 120.6(3)
C11 C10 H10 119.7
C9 C10 H10 119.7
C12 C11 C10 119.7(3)
C12 C11 H11 120.2
C10 C11 H11 120.2
C11 C12 C13 120.3(3)
C11 C12 H12 119.9
C13 C12 H12 119.9
C12 C13 C8 121.1(3)
C12 C13 H13 119.4
C8 C13 H13 119.4
N3 C14 C15 122.1(3)
N3 C14 H14 118.9
C15 C14 H14 118.9
C16 C15 C14 118.1(3)
C16 C15 H15 120.9
C14 C15 H15 120.9
C15 C16 C17 120.6(3)
C15 C16 H16 119.7
C17 C16 H16 119.7
C18 C17 C16 118.5(3)
C18 C17 H17 120.7
C16 C17 H17 120.7
N3 C18 C17 121.2(3)
N3 C18 C19 114.4(3)
C17 C18 C19 124.4(3)
N4 C19 C18 108.3(3)
N4 C19 H19A 110.0
C18 C19 H19A 110.0
N4 C19 H19B 110.0
C18 C19 H19B 110.0
H19A C19 H19B 108.4
C21 C20 N4 114.1(2)
C21 C20 H20A 108.7
N4 C20 H20A 108.7
C21 C20 H20B 108.7
N4 C20 H20B 108.7
H20A C20 H20B 107.6
C26 C21 C22 117.8(3)
C26 C21 C20 121.0(3)
C22 C21 C20 121.2(3)
C21 C22 C23 120.6(3)
C21 C22 H22 119.7
C23 C22 H22 119.7
C24 C23 C22 119.6(3)
C24 C23 H23 120.2
C22 C23 H23 120.2
C23 C24 C25 120.6(4)
C23 C24 H24 119.7
C25 C24 H24 119.7
C24 C25 C26 120.1(3)
C24 C25 H25 119.9
C26 C25 H25 119.9
C25 C26 C21 121.3(3)
C25 C26 H26 119.3
C21 C26 H26 119.3
N2 C27 C28 110.1(2)
N2 C27 H27A 109.6
C28 C27 H27A 109.6
N2 C27 H27B 109.6
C28 C27 H27B 109.6
H27A C27 H27B 108.1
N4 C28 C27 111.2(2)
N4 C28 H28A 109.4
C27 C28 H28A 109.4
N4 C28 H28B 109.4
C27 C28 H28B 109.4
H28A C28 H28B 108.0
O1 C29 H29A 109.5
O1 C29 H29B 109.5
H29A C29 H29B 109.5
O1 C29 H29C 109.5
H29A C29 H29C 109.5
H29B C29 H29C 109.5
O11 Cl1 O13 108.66(16)
O11 Cl1 O14 110.26(16)
O13 Cl1 O14 107.23(17)
O11 Cl1 O12 109.60(15)
O13 Cl1 O12 113.89(17)
O14 Cl1 O12 107.14(16)
N3 Cu1 N2 161.01(10)
N3 Cu1 N4 81.13(10)
N2 Cu1 N4 86.06(10)
N3 Cu1 N1 92.73(10)
N2 Cu1 N1 80.29(10)
N4 Cu1 N1 115.89(10)
N3 Cu1 Cl2 99.64(8)
N2 Cu1 Cl2 99.03(7)
N4 Cu1 Cl2 142.95(7)
N1 Cu1 Cl2 101.12(8)
C1 N1 C5 117.8(3)
C1 N1 Cu1 130.9(2)
C5 N1 Cu1 111.08(19)
C6 N2 C7 110.6(2)
C6 N2 C27 109.8(2)
C7 N2 C27 113.4(2)
C6 N2 Cu1 107.97(18)
C7 N2 Cu1 112.35(17)
C27 N2 Cu1 102.29(18)
C14 N3 C18 119.4(3)
C14 N3 Cu1 128.9(2)
C18 N3 Cu1 111.4(2)
C19 N4 C28 111.5(2)
C19 N4 C20 108.3(2)
C28 N4 C20 110.0(2)
C19 N4 Cu1 99.18(17)
C28 N4 Cu1 106.68(17)
C20 N4 Cu1 120.60(18)
C29 O1 H1B 109.3

loop_
_geom_bond_atom_site_label_1
_geom_bond_atom_site_label_2
_geom_bond_distance
_geom_bond_publ_flag
C1 N1 1.337(4) ?
C1 C2 1.369(5) ?
C1 H1 0.9300 ?
C2 C3 1.370(5) ?
C2 H2 0.9300 ?
C3 C4 1.373(5) ?
C3 H3 0.9300 ?
C4 C5 1.378(4) ?
C4 H4 0.9300 ?
C5 N1 1.340(4) ?
C5 C6 1.504(4) ?
C6 N2 1.476(4) ?
C6 H6A 0.9700 ?
C6 H6B 0.9700 ?
C7 N2 1.486(4) ?
C7 C8 1.518(4) ?
C7 H7A 0.9700 ?
C7 H7B 0.9700 ?
C8 C9 1.379(4) ?
C8 C13 1.394(4) ?
C9 C10 1.393(5) ?
C9 H9 0.9300 ?
C10 C11 1.368(5) ?
C10 H10 0.9300 ?
C11 C12 1.367(5) ?
C11 H11 0.9300 ?
C12 C13 1.373(5) ?
C12 H12 0.9300 ?
C13 H13 0.9300 ?
C14 N3 1.336(4) ?
C14 C15 1.376(5) ?
C14 H14 0.9300 ?
C15 C16 1.359(5) ?
C15 H15 0.9300 ?
C16 C17 1.394(5) ?
C16 H16 0.9300 ?
C17 C18 1.359(5) ?
C17 H17 0.9300 ?
C18 N3 1.359(4) ?
C18 C19 1.500(4) ?
C19 N4 1.483(4) ?
C19 H19A 0.9700 ?
C19 H19B 0.9700 ?
C20 C21 1.502(5) ?
C20 N4 1.504(4) ?
C20 H20A 0.9700 ?
C20 H20B 0.9700 ?
C21 C26 1.377(5) ?
C21 C22 1.383(5) ?
C22 C23 1.400(5) ?
C22 H22 0.9300 ?
C23 C24 1.347(5) ?
C23 H23 0.9300 ?
C24 C25 1.367(5) ?
C24 H24 0.9300 ?
C25 C26 1.368(5) ?
C25 H25 0.9300 ?
C26 H26 0.9300 ?
C27 N2 1.496(4) ?
C27 C28 1.505(4) ?
C27 H27A 0.9700 ?
C27 H27B 0.9700 ?
C28 N4 1.496(4) ?
C28 H28A 0.9700 ?
C28 H28B 0.9700 ?
C29 O1 1.414(5) ?
C29 H29A 0.9600 ?
C29 H29B 0.9600 ?
C29 H29C 0.9600 ?
Cl1 O11 1.409(2) ?
Cl1 O13 1.419(3) ?
Cl1 O14 1.423(3) ?
Cl1 O12 1.425(3) ?
Cu1 N3 1.983(3) y
Cu1 N2 2.022(2) y
Cu1 N4 2.087(2) y
Cu1 N1 2.152(3) y
Cu1 Cl2 2.2830(9) y
O1 H1B 0.9600 ?

loop_
_geom_hbond_atom_site_label_D
_geom_hbond_atom_site_label_H
_geom_hbond_atom_site_label_A
_geom_hbond_distance_DH
_geom_hbond_distance_HA
_geom_hbond_distance_DA
_geom_hbond_angle_DHA
O1 H1B O12 0.96 2.48 3.140(4) 126
